data_2228745
loop_
_publ_author_name
'Dolzhenko, Anton V.'
'Tan, Geok Kheng'
'Dolzhenko, Anna V.'
'Koh, Lip Lin'
'Chui, Wai Keung'

_publ_section_title
;
 2-Phenyl-7-(4-pyridylmethylamino)-1,2,4-triazolo[1,5-<i>a</i>][1,3,5]triazin-5(4<i>H</i>)-one
;
_journal_coeditor_code HG2761
_journal_issue 1
_journal_name_full 'Acta Crystallographica Section E'
_journal_page_first o85
_journal_page_last o86
_journal_paper_doi 10.1107/S1600536810051032
_journal_volume 67
_journal_year 2011
_chemical_formula_iupac 'C16 H13 N7 O'
_chemical_formula_moiety 'C16 H13 N7 O'
_chemical_formula_sum 'C16 H13 N7 O'
_chemical_formula_weight 319.33
_chemical_melting_point 567
_chemical_name_systematic
;
2-Phenyl-7-(4-pyridylmethylamino)-1,2,4-
triazolo[1,5-<i>a</i>][1,3,5]triazin-5(4<i>H</i>)-one
;
_space_group_IT_number 33
_symmetry_cell_setting orthorhombic
_symmetry_space_group_name_Hall 'P 2c -2n'
_symmetry_space_group_name_H-M 'P n a 21'
_atom_sites_solution_hydrogens geom
_atom_sites_solution_primary direct
_atom_sites_solution_secondary difmap
_audit_creation_method SHELXL-97
_cell_angle_alpha 90.00
_cell_angle_beta 90.00
_cell_angle_gamma 90.00
_cell_formula_units_Z 4
_cell_length_a 22.142(8)
_cell_length_b 11.016(4)
_cell_length_c 5.992(2)
_cell_measurement_reflns_used 569
_cell_measurement_temperature 100(2)
_cell_measurement_theta_max 21.09
_cell_measurement_theta_min 2.61
_cell_volume 1461.5(9)
_computing_cell_refinement 'SAINT (Bruker, 2001)'
_computing_data_collection 'SMART (Bruker, 2001)'
_computing_data_reduction 'SAINT (Bruker, 2001)'
_computing_molecular_graphics 'SHELXTL (Sheldrick, 2008)'
_computing_publication_material 'SHELXTL (Sheldrick, 2008)'
_computing_structure_refinement 'SHELXL97 (Sheldrick, 2008)'
_computing_structure_solution 'SHELXS97 (Sheldrick, 2008)'
_diffrn_ambient_temperature 100(2)
_diffrn_measured_fraction_theta_full 0.995
_diffrn_measured_fraction_theta_max 0.995
_diffrn_measurement_device_type 'Bruker SMART APEX CCD'
_diffrn_measurement_method '\f and \w'
_diffrn_radiation_monochromator graphite
_diffrn_radiation_source 'fine-focus sealed tube'
_diffrn_radiation_type MoK\a
_diffrn_radiation_wavelength 0.71073
_diffrn_reflns_av_R_equivalents 0.0876
_diffrn_reflns_av_sigmaI/netI 0.0674
_diffrn_reflns_limit_h_max 28
_diffrn_reflns_limit_h_min -25
_diffrn_reflns_limit_k_max 14
_diffrn_reflns_limit_k_min -14
_diffrn_reflns_limit_l_max 7
_diffrn_reflns_limit_l_min -7
_diffrn_reflns_number 9607
_diffrn_reflns_theta_full 27.48
_diffrn_reflns_theta_max 27.48
_diffrn_reflns_theta_min 2.06
_diffrn_standards_number 0
_exptl_absorpt_coefficient_mu 0.099
_exptl_absorpt_correction_T_max 0.9961
_exptl_absorpt_correction_T_min 0.9448
_exptl_absorpt_correction_type multi-scan
_exptl_absorpt_process_details '(SADABS; Sheldrick, 2001)'
_exptl_crystal_colour colourless
_exptl_crystal_density_diffrn 1.451
_exptl_crystal_density_method 'not measured'
_exptl_crystal_description 'Thin plate'
_exptl_crystal_F_000 664
_exptl_crystal_size_max 0.58
_exptl_crystal_size_mid 0.36
_exptl_crystal_size_min 0.04
_refine_diff_density_max 0.347
_refine_diff_density_min -0.274
_refine_ls_extinction_method none
_refine_ls_goodness_of_fit_ref 1.187
_refine_ls_hydrogen_treatment mixed
_refine_ls_matrix_type full
_refine_ls_number_parameters 225
_refine_ls_number_reflns 1830
_refine_ls_number_restraints 1
_refine_ls_restrained_S_all 1.187
_refine_ls_R_factor_all 0.0825
_refine_ls_R_factor_gt 0.0669
_refine_ls_shift/su_max 0.000
_refine_ls_shift/su_mean 0.000
_refine_ls_structure_factor_coef Fsqd
_refine_ls_weighting_details 'calc w=1/[\s^2^(Fo^2^)+(0.0695P)^2^+0.1350P] where P=(Fo^2^+2Fc^2^)/3'
_refine_ls_weighting_scheme calc
_refine_ls_wR_factor_gt 0.1398
_refine_ls_wR_factor_ref 0.1452
_reflns_number_gt 1530
_reflns_number_total 1830
_reflns_threshold_expression I>2\s(I)
_cod_data_source_file hg2761.cif
_cod_data_source_block I
_cod_database_code 2228745
_cod_database_fobs_code 2228745

loop_
_symmetry_equiv_pos_as_xyz
'x, y, z'
'-x, -y, z+1/2'
'x+1/2, -y+1/2, z'
'-x+1/2, y+1/2, z+1/2'

loop_
_atom_site_type_symbol
_atom_site_label
_atom_site_fract_x
_atom_site_fract_y
_atom_site_fract_z
_atom_site_U_iso_or_equiv
_atom_site_adp_type
_atom_site_calc_flag
_atom_site_refinement_flags
_atom_site_occupancy
_atom_site_disorder_assembly
_atom_site_disorder_group
O O1 0.83275(13) 0.3791(3) 0.1382(6) 0.0251(8) Uani d . 1 . .
N N1 0.78903(15) 0.0671(3) 0.7906(7) 0.0191(8) Uani d . 1 . .
N N2 0.88088(15) 0.1634(3) 0.7854(7) 0.0186(8) Uani d . 1 . .
N N3 0.79295(15) 0.1475(3) 0.6125(6) 0.0174(8) Uani d . 1 . .
N N4 0.76558(15) 0.2401(3) 0.2791(7) 0.0187(8) Uani d . 1 . .
N N5 0.86084(16) 0.2819(3) 0.4502(6) 0.0186(8) Uani d . 1 . .
H H5N 0.900(2) 0.301(4) 0.429(8) 0.018(12) Uiso d . 1 . .
N N6 0.70697(15) 0.0862(3) 0.4338(6) 0.0201(8) Uani d . 1 . .
H H6N 0.712(2) 0.025(5) 0.544(10) 0.039(15) Uiso d . 1 . .
N N7 0.48227(17) 0.1748(3) 0.3615(7) 0.0236(8) Uani d . 1 . .
C C1 0.84184(19) 0.0814(4) 0.8851(8) 0.0177(9) Uani d . 1 . .
C C2 0.84876(18) 0.2014(3) 0.6159(7) 0.0166(9) Uani d . 1 . .
C C3 0.75455(18) 0.1596(3) 0.4347(7) 0.0175(9) Uani d . 1 . .
C C4 0.81929(18) 0.3037(4) 0.2826(8) 0.0183(9) Uani d . 1 . .
C C5 0.85949(19) 0.0149(4) 1.0875(7) 0.0199(9) Uani d . 1 . .
C C6 0.9147(2) 0.0359(4) 1.1868(8) 0.0264(10) Uani d . 1 . .
H H6 0.9422 0.0910 1.1197 0.032 Uiso calc R 1 . .
C C7 0.9305(2) -0.0226(4) 1.3837(9) 0.0329(12) Uani d . 1 . .
H H7 0.9687 -0.0080 1.4504 0.040 Uiso calc R 1 . .
C C8 0.8899(3) -0.1029(4) 1.4827(9) 0.0358(13) Uani d . 1 . .
H H8 0.9001 -0.1420 1.6190 0.043 Uiso calc R 1 . .
C C9 0.8347(2) -0.1258(4) 1.3827(9) 0.0317(11) Uani d . 1 . .
H H9 0.8075 -0.1820 1.4492 0.038 Uiso calc R 1 . .
C C10 0.8187(2) -0.0678(4) 1.1872(7) 0.0241(10) Uani d . 1 . .
H H10 0.7806 -0.0832 1.1201 0.029 Uiso calc R 1 . .
C C11 0.66773(18) 0.0743(4) 0.2433(7) 0.0206(10) Uani d . 1 . .
H H11A 0.6682 -0.0112 0.1928 0.025 Uiso calc R 1 . .
H H11B 0.6838 0.1248 0.1202 0.025 Uiso calc R 1 . .
C C12 0.49957(19) 0.1204(4) 0.1724(8) 0.0242(10) Uani d . 1 . .
H H12 0.4698 0.1032 0.0627 0.029 Uiso calc R 1 . .
C C13 0.55916(19) 0.0879(4) 0.1287(8) 0.0218(10) Uani d . 1 . .
H H13 0.5698 0.0500 -0.0082 0.026 Uiso calc R 1 . .
C C14 0.60260(19) 0.1119(4) 0.2896(8) 0.0187(9) Uani d . 1 . .
C C15 0.58514(19) 0.1699(4) 0.4811(8) 0.0211(9) Uani d . 1 . .
H H15 0.6141 0.1894 0.5923 0.025 Uiso calc R 1 . .
C C16 0.5247(2) 0.2002(4) 0.5120(8) 0.0245(10) Uani d . 1 . .
H H16 0.5133 0.2406 0.6456 0.029 Uiso calc R 1 . .

loop_
_atom_site_aniso_label
_atom_site_aniso_U_11
_atom_site_aniso_U_22
_atom_site_aniso_U_33
_atom_site_aniso_U_12
_atom_site_aniso_U_13
_atom_site_aniso_U_23
O1 0.0245(16) 0.0180(14) 0.0328(19) 0.0027(12) 0.0069(15) 0.0101(15)
N1 0.0230(18) 0.0146(17) 0.0196(17) -0.0022(14) 0.0025(17) 0.0034(15)
N2 0.0180(18) 0.0137(16) 0.0240(18) 0.0024(13) 0.0013(16) -0.0026(16)
N3 0.0192(17) 0.0115(16) 0.022(2) -0.0018(13) 0.0019(15) 0.0038(15)
N4 0.0214(18) 0.0105(16) 0.0241(19) 0.0029(13) 0.0030(16) 0.0038(16)
N5 0.0176(18) 0.0123(17) 0.026(2) -0.0018(13) 0.0039(16) 0.0019(16)
N6 0.0173(18) 0.0153(17) 0.028(2) 0.0014(13) -0.0002(17) 0.0088(17)
N7 0.0244(19) 0.0164(17) 0.030(2) 0.0040(15) 0.0003(17) 0.0025(17)
C1 0.020(2) 0.0154(19) 0.018(2) 0.0020(16) 0.0032(18) -0.0025(18)
C2 0.018(2) 0.0092(17) 0.023(2) 0.0000(15) 0.0027(18) -0.0024(18)
C3 0.0169(19) 0.0130(19) 0.023(2) 0.0054(15) 0.0042(18) -0.0031(18)
C4 0.020(2) 0.0132(19) 0.021(2) 0.0056(15) 0.0000(19) 0.0011(19)
C5 0.025(2) 0.0156(19) 0.019(2) 0.0070(17) 0.0032(19) -0.0046(18)
C6 0.035(3) 0.022(2) 0.023(2) 0.0087(19) -0.003(2) -0.005(2)
C7 0.044(3) 0.024(2) 0.031(3) 0.014(2) -0.013(2) -0.004(2)
C8 0.062(4) 0.027(2) 0.018(2) 0.022(2) -0.006(2) -0.002(2)
C9 0.049(3) 0.020(2) 0.026(2) 0.012(2) 0.006(2) 0.004(2)
C10 0.031(2) 0.017(2) 0.024(2) 0.0049(17) 0.005(2) -0.002(2)
C11 0.023(2) 0.0137(18) 0.025(3) 0.0005(17) 0.0012(19) -0.0021(19)
C12 0.022(2) 0.022(2) 0.028(3) -0.0003(18) 0.003(2) 0.000(2)
C13 0.024(2) 0.016(2) 0.025(2) -0.0008(17) -0.001(2) -0.0008(19)
C14 0.023(2) 0.0082(17) 0.025(2) 0.0013(15) 0.003(2) 0.0068(18)
C15 0.024(2) 0.015(2) 0.025(2) -0.0018(17) -0.004(2) -0.0004(19)
C16 0.034(3) 0.0121(19) 0.028(2) 0.0022(18) 0.003(2) -0.0026(19)

loop_
_atom_type_symbol
_atom_type_description
_atom_type_scat_dispersion_real
_atom_type_scat_dispersion_imag
_atom_type_scat_source
C C 0.0033 0.0016 'International Tables Vol C Tables 4.2.6.8 and 6.1.1.4'
H H 0.0000 0.0000 'International Tables Vol C Tables 4.2.6.8 and 6.1.1.4'
N N 0.0061 0.0033 'International Tables Vol C Tables 4.2.6.8 and 6.1.1.4'
O O 0.0106 0.0060 'International Tables Vol C Tables 4.2.6.8 and 6.1.1.4'

loop_
_geom_angle_atom_site_label_1
_geom_angle_atom_site_label_2
_geom_angle_atom_site_label_3
_geom_angle_site_symmetry_1
_geom_angle_site_symmetry_3
_geom_angle
_geom_angle_publ_flag
C1 N1 N3 . . 101.5(3) ?
C2 N2 C1 . . 101.8(3) ?
C3 N3 C2 . . 121.9(4) ?
C3 N3 N1 . . 128.4(3) ?
C2 N3 N1 . . 108.7(3) ?
C3 N4 C4 . . 119.6(4) ?
C2 N5 C4 . . 120.9(4) ?
C2 N5 H5N . . 116(3) ?
C4 N5 H5N . . 120(3) ?
C3 N6 C11 . . 122.5(4) ?
C3 N6 H6N . . 110(3) ?
C11 N6 H6N . . 123(3) ?
C16 N7 C12 . . 117.7(4) ?
N1 C1 N2 . . 116.7(4) ?
N1 C1 C5 . . 122.3(4) ?
N2 C1 C5 . . 121.0(4) ?
N2 C2 N5 . . 132.0(4) ?
N2 C2 N3 . . 111.3(4) ?
N5 C2 N3 . . 116.7(4) ?
N4 C3 N6 . . 123.9(4) ?
N4 C3 N3 . . 120.3(4) ?
N6 C3 N3 . . 115.9(4) ?
O1 C4 N4 . . 122.6(4) ?
O1 C4 N5 . . 117.7(4) ?
N4 C4 N5 . . 119.7(4) ?
C6 C5 C10 . . 119.5(4) ?
C6 C5 C1 . . 120.5(4) ?
C10 C5 C1 . . 120.0(4) ?
C5 C6 C7 . . 120.8(5) ?
C5 C6 H6 . . 119.6 ?
C7 C6 H6 . . 119.6 ?
C6 C7 C8 . . 119.6(5) ?
C6 C7 H7 . . 120.2 ?
C8 C7 H7 . . 120.2 ?
C9 C8 C7 . . 120.0(5) ?
C9 C8 H8 . . 120.0 ?
C7 C8 H8 . . 120.0 ?
C10 C9 C8 . . 120.6(5) ?
C10 C9 H9 . . 119.7 ?
C8 C9 H9 . . 119.7 ?
C9 C10 C5 . . 119.5(4) ?
C9 C10 H10 . . 120.2 ?
C5 C10 H10 . . 120.2 ?
N6 C11 C14 . . 113.7(4) ?
N6 C11 H11A . . 108.8 ?
C14 C11 H11A . . 108.8 ?
N6 C11 H11B . . 108.8 ?
C14 C11 H11B . . 108.8 ?
H11A C11 H11B . . 107.7 ?
N7 C12 C13 . . 123.1(4) ?
N7 C12 H12 . . 118.5 ?
C13 C12 H12 . . 118.5 ?
C14 C13 C12 . . 118.5(4) ?
C14 C13 H13 . . 120.7 ?
C12 C13 H13 . . 120.7 ?
C15 C14 C13 . . 118.4(4) ?
C15 C14 C11 . . 123.1(4) ?
C13 C14 C11 . . 118.5(4) ?
C14 C15 C16 . . 119.7(4) ?
C14 C15 H15 . . 120.2 ?
C16 C15 H15 . . 120.2 ?
N7 C16 C15 . . 122.6(4) ?
N7 C16 H16 . . 118.7 ?
C15 C16 H16 . . 118.7 ?

loop_
_geom_bond_atom_site_label_1
_geom_bond_atom_site_label_2
_geom_bond_site_symmetry_2
_geom_bond_distance
_geom_bond_publ_flag
O1 C4 . 1.236(5) ?
N1 C1 . 1.309(5) ?
N1 N3 . 1.389(5) ?
N2 C2 . 1.308(6) ?
N2 C1 . 1.386(5) ?
N3 C3 . 1.370(5) ?
N3 C2 . 1.371(5) ?
N4 C3 . 1.310(5) ?
N4 C4 . 1.380(5) ?
N5 C2 . 1.358(5) ?
N5 C4 . 1.383(6) ?
N5 H5N . 0.90(4) ?
N6 C3 . 1.328(5) ?
N6 C11 . 1.441(5) ?
N6 H6N . 0.95(6) ?
N7 C16 . 1.332(6) ?
N7 C12 . 1.338(6) ?
C1 C5 . 1.470(6) ?
C5 C6 . 1.379(6) ?
C5 C10 . 1.415(6) ?
C6 C7 . 1.389(7) ?
C6 H6 . 0.9500 ?
C7 C8 . 1.394(8) ?
C7 H7 . 0.9500 ?
C8 C9 . 1.384(8) ?
C8 H8 . 0.9500 ?
C9 C10 . 1.381(7) ?
C9 H9 . 0.9500 ?
C10 H10 . 0.9500 ?
C11 C14 . 1.526(6) ?
C11 H11A . 0.9900 ?
C11 H11B . 0.9900 ?
C12 C13 . 1.392(6) ?
C12 H12 . 0.9500 ?
C13 C14 . 1.387(6) ?
C13 H13 . 0.9500 ?
C14 C15 . 1.369(7) ?
C15 C16 . 1.392(6) ?
C15 H15 . 0.9500 ?
C16 H16 . 0.9500 ?

loop_
_geom_hbond_atom_site_label_D
_geom_hbond_atom_site_label_H
_geom_hbond_atom_site_label_A
_geom_hbond_site_symmetry_A
_geom_hbond_distance_DH
_geom_hbond_distance_HA
_geom_hbond_distance_DA
_geom_hbond_angle_DHA
N5 H5N N7 3 0.90(4) 1.89(4) 2.782(5) 173(4)
N6 H6N O1 4_645 0.95(6) 1.96(5) 2.735(5) 137(4)
N6 H6N N1 . 0.95(6) 2.31(5) 2.813(5) 112(4)

loop_
_geom_torsion_atom_site_label_1
_geom_torsion_atom_site_label_2
_geom_torsion_atom_site_label_3
_geom_torsion_atom_site_label_4
_geom_torsion_site_symmetry_1
_geom_torsion_site_symmetry_2
_geom_torsion_site_symmetry_3
_geom_torsion_site_symmetry_4
_geom_torsion
_geom_torsion_publ_flag
C1 N1 N3 C3 . . . . 169.6(4) ?
C1 N1 N3 C2 . . . . 0.9(4) ?
N3 N1 C1 N2 . . . . -0.4(5) ?
N3 N1 C1 C5 . . . . 179.3(4) ?
C2 N2 C1 N1 . . . . -0.2(5) ?
C2 N2 C1 C5 . . . . -180.0(4) ?
C1 N2 C2 N5 . . . . -179.3(4) ?
C1 N2 C2 N3 . . . . 0.8(4) ?
C4 N5 C2 N2 . . . . 177.7(4) ?
C4 N5 C2 N3 . . . . -2.5(6) ?
C3 N3 C2 N2 . . . . -170.7(3) ?
N1 N3 C2 N2 . . . . -1.1(4) ?
C3 N3 C2 N5 . . . . 9.4(5) ?
N1 N3 C2 N5 . . . . 179.0(3) ?
C4 N4 C3 N6 . . . . -173.5(4) ?
C4 N4 C3 N3 . . . . 6.8(5) ?
C11 N6 C3 N4 . . . . 10.2(6) ?
C11 N6 C3 N3 . . . . -170.1(3) ?
C2 N3 C3 N4 . . . . -11.9(5) ?
N1 N3 C3 N4 . . . . -179.2(4) ?
C2 N3 C3 N6 . . . . 168.4(4) ?
N1 N3 C3 N6 . . . . 1.0(6) ?
C3 N4 C4 O1 . . . . 178.6(4) ?
C3 N4 C4 N5 . . . . 0.0(6) ?
C2 N5 C4 O1 . . . . 179.1(4) ?
C2 N5 C4 N4 . . . . -2.1(6) ?
N1 C1 C5 C6 . . . . -177.5(4) ?
N2 C1 C5 C6 . . . . 2.2(6) ?
N1 C1 C5 C10 . . . . -0.2(6) ?
N2 C1 C5 C10 . . . . 179.5(4) ?
C10 C5 C6 C7 . . . . -0.3(6) ?
C1 C5 C6 C7 . . . . 177.1(4) ?
C5 C6 C7 C8 . . . . -0.4(6) ?
C6 C7 C8 C9 . . . . 1.3(7) ?
C7 C8 C9 C10 . . . . -1.4(7) ?
C8 C9 C10 C5 . . . . 0.6(7) ?
C6 C5 C10 C9 . . . . 0.2(6) ?
C1 C5 C10 C9 . . . . -177.2(4) ?
C3 N6 C11 C14 . . . . -118.5(4) ?
C16 N7 C12 C13 . . . . 1.1(6) ?
N7 C12 C13 C14 . . . . 0.6(7) ?
C12 C13 C14 C15 . . . . -2.0(6) ?
C12 C13 C14 C11 . . . . 179.0(4) ?
N6 C11 C14 C15 . . . . 10.2(5) ?
N6 C11 C14 C13 . . . . -170.8(4) ?
C13 C14 C15 C16 . . . . 1.6(6) ?
C11 C14 C15 C16 . . . . -179.4(4) ?
C12 N7 C16 C15 . . . . -1.5(6) ?
C14 C15 C16 N7 . . . . 0.1(6) ?

loop_
_cod_related_entry_id
_cod_related_entry_database
_cod_related_entry_code
1 ChemSpider 30656423
